data_4068961
loop_
_publ_author_name
'Hajd\'ok, Imre'
'Lissner, Falk'
'Nieger, Martin'
'Strobel, Sabine'
'Gudat, Dietrich'

_publ_section_title
;
 Diphosphination of Electron Poor Alkenes
;
_journal_issue 6
_journal_name_full Organometallics
_journal_page_first 1644
_journal_paper_doi 10.1021/om801179k
_journal_volume 28
_journal_year 2009
_chemical_formula_moiety 'C36 H48 Cl2 N2 O4 P2 Pd, C4 H8 O'
_chemical_formula_sum 'C40 H56 Cl2 N2 O5 P2 Pd'
_chemical_formula_weight 884.11
_chemical_name_systematic
; 
 ? 
;
_space_group_IT_number 14
_symmetry_cell_setting monoclinic
_symmetry_space_group_name_Hall '-P 2ybc'
_symmetry_space_group_name_H-M 'P 1 21/c 1'
_atom_sites_solution_hydrogens geom
_atom_sites_solution_primary direct
_atom_sites_solution_secondary difmap
_audit_creation_method SHELXL-97
_cell_angle_alpha 90.00
_cell_angle_beta 92.592(2)
_cell_angle_gamma 90.00
_cell_formula_units_Z 4
_cell_length_a 11.1613(2)
_cell_length_b 14.9247(4)
_cell_length_c 24.8530(6)
_cell_measurement_reflns_used 136965
_cell_measurement_temperature 100(2)
_cell_measurement_theta_max 28.28
_cell_measurement_theta_min 0.41
_cell_volume 4135.75(17)
_computing_cell_refinement 'HKL Scalepack (Otwinowski & Minor 1997)'
_computing_data_collection 'Collect (Nonius BV, 1997-2000)'
_computing_data_reduction 'HKL Denzo and Scalepack (Otwinowski & Minor 1997)'
_computing_molecular_graphics SHELXTL
_computing_publication_material SHELXTL
_computing_structure_refinement 'SHELXL-97 (Sheldrick, 1997)'
_computing_structure_solution 'SHELXS-97 (Sheldrick, 1990)'
_diffrn_ambient_temperature 100(2)
_diffrn_measured_fraction_theta_full 0.994
_diffrn_measured_fraction_theta_max 0.994
_diffrn_measurement_device_type KappaCCD
_diffrn_measurement_method CCD
_diffrn_radiation_monochromator graphite
_diffrn_radiation_source 'fine-focus sealed tube'
_diffrn_radiation_type MoK\a
_diffrn_radiation_wavelength 0.71073
_diffrn_reflns_av_R_equivalents 0.0788
_diffrn_reflns_av_sigmaI/netI 0.1180
_diffrn_reflns_limit_h_max 14
_diffrn_reflns_limit_h_min -14
_diffrn_reflns_limit_k_max 19
_diffrn_reflns_limit_k_min -19
_diffrn_reflns_limit_l_max 33
_diffrn_reflns_limit_l_min -33
_diffrn_reflns_number 19314
_diffrn_reflns_theta_full 28.30
_diffrn_reflns_theta_max 28.30
_diffrn_reflns_theta_min 1.59
_exptl_absorpt_coefficient_mu 0.700
_exptl_absorpt_correction_T_max 0.965
_exptl_absorpt_correction_T_min 0.933
_exptl_absorpt_correction_type empirical
_exptl_absorpt_process_details 'SCALEPACK (W. Minor & Z. Otwinowski)'
_exptl_crystal_colour orange
_exptl_crystal_density_diffrn 1.420
_exptl_crystal_density_method 'not measured'
_exptl_crystal_description 'coars shape'
_exptl_crystal_F_000 1840
_exptl_crystal_size_max 0.11
_exptl_crystal_size_mid 0.07
_exptl_crystal_size_min 0.06
_refine_diff_density_max 1.374
_refine_diff_density_min -0.874
_refine_diff_density_rms 0.149
_refine_ls_extinction_method none
_refine_ls_goodness_of_fit_ref 1.022
_refine_ls_hydrogen_treatment mixed
_refine_ls_matrix_type full
_refine_ls_number_parameters 510
_refine_ls_number_reflns 10203
_refine_ls_number_restraints 0
_refine_ls_restrained_S_all 1.022
_refine_ls_R_factor_all 0.1268
_refine_ls_R_factor_gt 0.0685
_refine_ls_shift/su_max 0.000
_refine_ls_shift/su_mean 0.000
_refine_ls_structure_factor_coef Fsqd
_refine_ls_weighting_details 'calc w=1/[\s^2^(Fo^2^)+(0.0286P)^2^+23.3473P] where P=(Fo^2^+2Fc^2^)/3'
_refine_ls_weighting_scheme calc
_refine_ls_wR_factor_gt 0.1209
_refine_ls_wR_factor_ref 0.1373
_reflns_number_gt 6491
_reflns_number_total 10203
_reflns_threshold_expression >2sigma(I)
_cod_data_source_file om801179k_si_002.cif
_cod_data_source_block c:\crystal\x-red\ihaug08a
_cod_original_sg_symbol_H-M P21/c
_cod_database_code 4068961

loop_
_symmetry_equiv_pos_as_xyz
'x, y, z'
'-x, y+1/2, -z+1/2'
'-x, -y, -z'
'x, -y-1/2, z-1/2'

loop_
_atom_site_label
_atom_site_type_symbol
_atom_site_fract_x
_atom_site_fract_y
_atom_site_fract_z
_atom_site_U_iso_or_equiv
_atom_site_adp_type
_atom_site_occupancy
_atom_site_symmetry_multiplicity
_atom_site_calc_flag
_atom_site_refinement_flags
_atom_site_disorder_assembly
_atom_site_disorder_group
C4 C 0.6772(4) 0.3265(3) 0.85661(19) 0.0146(11) Uani 1 1 d . . .
C5 C 0.6028(4) 0.3530(3) 0.8125(2) 0.0149(11) Uani 1 1 d . . .
C6 C 0.6426(5) 0.4126(4) 0.7746(2) 0.0211(12) Uani 1 1 d . . .
H6 H 0.5921 0.4323 0.7462 0.025 Uiso 1 1 calc R . .
C7 C 0.7610(5) 0.4422(4) 0.7803(2) 0.0235(13) Uani 1 1 d . . .
H7 H 0.790(5) 0.482(4) 0.759(2) 0.027(17) Uiso 1 1 d . . .
C8 C 0.8365(5) 0.4122(4) 0.8220(2) 0.0221(12) Uani 1 1 d . . .
H8 H 0.919(5) 0.425(3) 0.8222(19) 0.010(13) Uiso 1 1 d . . .
C9 C 0.7951(4) 0.3537(4) 0.8611(2) 0.0186(11) Uani 1 1 d . . .
H9A H 0.8458 0.3338 0.8893 0.022 Uiso 1 1 calc R . .
C10 C 0.6853(4) 0.2099(3) 0.9308(2) 0.0145(11) Uani 1 1 d . . .
H10B H 0.7629 0.1985 0.9161 0.017 Uiso 1 1 calc R . .
H10A H 0.6437 0.1529 0.9322 0.017 Uiso 1 1 calc R . .
C11 C 0.7065(4) 0.2438(3) 0.9890(2) 0.0159(11) Uani 1 1 d . . .
C12 C 0.7947(5) 0.1772(4) 1.0160(2) 0.0255(13) Uani 1 1 d . . .
H12C H 0.8116 0.1949 1.0527 0.031 Uiso 1 1 calc R . .
H12B H 0.8678 0.1767 0.9971 0.031 Uiso 1 1 calc R . .
H12A H 0.7600 0.1184 1.0152 0.031 Uiso 1 1 calc R . .
C13 C 0.7605(5) 0.3379(4) 0.9924(2) 0.0199(12) Uani 1 1 d . . .
H13C H 0.7716 0.3552 1.0295 0.024 Uiso 1 1 calc R . .
H13B H 0.7073 0.3795 0.9740 0.024 Uiso 1 1 calc R . .
H13A H 0.8366 0.3382 0.9758 0.024 Uiso 1 1 calc R . .
C14 C 0.5897(5) 0.2432(4) 1.0201(2) 0.0218(12) Uani 1 1 d . . .
H14C H 0.6061 0.2648 1.0560 0.026 Uiso 1 1 calc R . .
H14B H 0.5591 0.1831 1.0215 0.026 Uiso 1 1 calc R . .
H14A H 0.5313 0.2812 1.0020 0.026 Uiso 1 1 calc R . .
C15 C 0.3903(5) 0.3350(4) 0.7741(2) 0.0189(12) Uani 1 1 d . . .
H15B H 0.4034 0.3954 0.7612 0.023 Uiso 1 1 calc R . .
H15A H 0.3153 0.3353 0.7924 0.023 Uiso 1 1 calc R . .
C16 C 0.3753(5) 0.2719(4) 0.7244(2) 0.0203(12) Uani 1 1 d . . .
C17 C 0.4955(5) 0.2488(4) 0.7017(2) 0.0334(15) Uani 1 1 d . . .
H17C H 0.4833 0.2093 0.6714 0.040 Uiso 1 1 calc R . .
H17B H 0.5454 0.2198 0.7289 0.040 Uiso 1 1 calc R . .
H17A H 0.5340 0.3027 0.6903 0.040 Uiso 1 1 calc R . .
C18 C 0.3117(5) 0.1855(4) 0.7389(2) 0.0250(13) Uani 1 1 d . . .
H18C H 0.3038 0.1476 0.7077 0.030 Uiso 1 1 calc R . .
H18B H 0.2335 0.1993 0.7512 0.030 Uiso 1 1 calc R . .
H18A H 0.3576 0.1550 0.7669 0.030 Uiso 1 1 calc R . .
C19 C 0.2970(6) 0.3231(4) 0.6828(3) 0.0390(17) Uani 1 1 d . . .
H19C H 0.2840 0.2869 0.6511 0.047 Uiso 1 1 calc R . .
H19B H 0.3364 0.3777 0.6735 0.047 Uiso 1 1 calc R . .
H19A H 0.2212 0.3368 0.6977 0.047 Uiso 1 1 calc R . .
C20 C 0.3681(4) 0.2991(4) 0.9123(2) 0.0163(11) Uani 1 1 d . . .
H20 H 0.394(6) 0.280(5) 0.946(3) 0.05(2) Uiso 1 1 d . . .
C21 C 0.2424(4) 0.2595(4) 0.9026(2) 0.0171(11) Uani 1 1 d . . .
H21A H 0.2106 0.2820 0.8678 0.021 Uiso 1 1 calc R . .
C23 C 0.2357(4) 0.0937(3) 0.96477(19) 0.0130(10) Uani 1 1 d . . .
C24 C 0.3377(4) 0.0710(3) 0.9965(2) 0.0163(11) Uani 1 1 d . . .
H24 H 0.4131 0.0728 0.9820 0.020 Uiso 1 1 calc R . .
C25 C 0.3262(5) 0.0460(4) 1.0495(2) 0.0190(12) Uani 1 1 d . . .
H25 H 0.3945 0.0321 1.0708 0.023 Uiso 1 1 calc R . .
C26 C 0.2149(5) 0.0411(4) 1.0715(2) 0.0184(11) Uani 1 1 d . . .
H26 H 0.205(5) 0.025(4) 1.110(2) 0.020(14) Uiso 1 1 d . . .
C27 C 0.1132(5) 0.0630(4) 1.0402(2) 0.0180(11) Uani 1 1 d . . .
H27 H 0.044(6) 0.059(4) 1.058(3) 0.04(2) Uiso 1 1 d . . .
C28 C 0.1224(4) 0.0894(3) 0.9869(2) 0.0160(11) Uani 1 1 d . . .
H28 H 0.056(4) 0.113(3) 0.963(2) 0.011(13) Uiso 1 1 d . . .
C29 C 0.1153(5) 0.1020(4) 0.85919(19) 0.0201(11) Uani 1 1 d . . .
C30 C 0.0984(5) 0.0118(4) 0.8501(2) 0.0249(13) Uani 1 1 d . . .
H30 H 0.154(5) -0.025(3) 0.867(2) 0.011(13) Uiso 1 1 d . . .
C31 C -0.0032(5) -0.0188(5) 0.8212(3) 0.0338(15) Uani 1 1 d . . .
H31 H -0.0130 -0.0798 0.8149 0.041 Uiso 1 1 calc R . .
C32 C -0.0895(5) 0.0408(5) 0.8019(2) 0.0293(14) Uani 1 1 d . . .
H32 H -0.172(5) 0.020(4) 0.785(2) 0.031(17) Uiso 1 1 d . . .
C33 C -0.0737(5) 0.1295(5) 0.8116(2) 0.0327(16) Uani 1 1 d . . .
H33 H -0.1325 0.1697 0.7993 0.039 Uiso 1 1 calc R . .
C34 C 0.0287(5) 0.1620(4) 0.8396(2) 0.0244(13) Uani 1 1 d . . .
H34A H 0.0388 0.2233 0.8450 0.029 Uiso 1 1 calc R . .
C35 C 0.3674(5) 0.4000(4) 0.9065(3) 0.0292(13) Uani 1 1 d . . .
C37 C 0.4790(7) 0.5321(5) 0.9107(6) 0.128(6) Uani 1 1 d . . .
H37A H 0.4406 0.5428 0.8755 0.153 Uiso 1 1 calc R . .
H37B H 0.4369 0.5671 0.9368 0.153 Uiso 1 1 calc R . .
C38 C 0.5911(10) 0.5588(6) 0.9105(5) 0.106(5) Uani 1 1 d . . .
H38C H 0.5935 0.6210 0.9008 0.127 Uiso 1 1 calc R . .
H38B H 0.6332 0.5241 0.8849 0.127 Uiso 1 1 calc R . .
H38A H 0.6284 0.5509 0.9458 0.127 Uiso 1 1 calc R . .
C39 C 0.1565(5) 0.2903(4) 0.9457(2) 0.0209(12) Uani 1 1 d . . .
C41 C 0.1359(6) 0.3285(5) 1.0368(3) 0.0402(17) Uani 1 1 d . . .
H41B H 0.1790 0.3177 1.0709 0.048 Uiso 1 1 calc R . .
H41A H 0.0645 0.2914 1.0354 0.048 Uiso 1 1 calc R . .
C42 C 0.1007(8) 0.4238(5) 1.0333(4) 0.069(3) Uani 1 1 d . . .
H42C H 0.0520 0.4385 1.0628 0.083 Uiso 1 1 calc R . .
H42B H 0.0560 0.4342 0.9999 0.083 Uiso 1 1 calc R . .
H42A H 0.1714 0.4606 1.0347 0.083 Uiso 1 1 calc R . .
N1 N 0.6165(3) 0.2692(3) 0.89267(16) 0.0136(9) Uani 1 1 d . . .
N3 N 0.4876(4) 0.3134(3) 0.81413(16) 0.0156(9) Uani 1 1 d . . .
O36 O 0.4686(4) 0.4357(3) 0.9242(3) 0.0591(17) Uani 1 1 d . . .
O40 O 0.2120(3) 0.3039(3) 0.99250(16) 0.0273(9) Uani 1 1 d . . .
O46 O 0.2840(4) 0.4415(3) 0.8859(2) 0.0412(12) Uani 1 1 d . . .
O47 O 0.0494(3) 0.2937(3) 0.93691(17) 0.0347(11) Uani 1 1 d . . .
P2 P 0.47764(11) 0.24633(9) 0.86748(5) 0.0112(3) Uani 1 1 d . . .
P22 P 0.25123(11) 0.13610(9) 0.89751(5) 0.0139(3) Uani 1 1 d . . .
Pd43 Pd 0.42720(3) 0.10358(3) 0.862131(15) 0.01023(10) Uani 1 1 d . . .
Cl44 Cl 0.60564(11) 0.07802(8) 0.81741(5) 0.0172(3) Uani 1 1 d . . .
Cl45 Cl 0.38660(11) -0.05085(8) 0.87108(5) 0.0180(3) Uani 1 1 d . . .
O51A O -0.0001(11) 0.6710(12) 0.8278(6) 0.106(5) Uani 0.55 1 d P A 1
O51B O 0.0387(15) 0.6719(11) 0.8709(7) 0.082(4) Uani 0.45 1 d P A 2
C48 C 0.2169(6) 0.6580(5) 0.8295(3) 0.0442(18) Uani 1 1 d . A .
H48B H 0.2769 0.6553 0.8589 0.053 Uiso 1 1 calc R . .
H48A H 0.2511 0.6346 0.7971 0.053 Uiso 1 1 calc R . .
C49 C 0.1727(7) 0.7525(5) 0.8208(4) 0.059(2) Uani 1 1 d . A .
H49B H 0.2231 0.7947 0.8410 0.070 Uiso 1 1 calc R . .
H49A H 0.1716 0.7683 0.7829 0.070 Uiso 1 1 calc R . .
C50 C 0.0518(7) 0.7517(6) 0.8404(5) 0.065(3) Uani 1 1 d . . .
H50A H 0.0547 0.7604 0.8791 0.079 Uiso 1 1 calc R A 1
H50B H 0.0050 0.7999 0.8239 0.079 Uiso 1 1 calc R A 1
C52 C 0.1053(6) 0.6059(6) 0.8430(3) 0.0503(19) Uani 1 1 d . . .
H52B H 0.1066 0.5909 0.8810 0.060 Uiso 1 1 calc R A 1
H52A H 0.0986 0.5510 0.8221 0.060 Uiso 1 1 calc R A 1

loop_
_atom_site_aniso_label
_atom_site_aniso_U_11
_atom_site_aniso_U_22
_atom_site_aniso_U_33
_atom_site_aniso_U_23
_atom_site_aniso_U_13
_atom_site_aniso_U_12
C4 0.018(3) 0.014(3) 0.012(2) 0.002(2) 0.004(2) -0.001(2)
C5 0.013(3) 0.013(3) 0.019(3) -0.002(2) 0.003(2) -0.002(2)
C6 0.023(3) 0.016(3) 0.024(3) 0.001(2) 0.004(2) -0.005(2)
C7 0.027(3) 0.019(3) 0.024(3) 0.002(2) 0.004(2) -0.008(2)
C8 0.016(3) 0.025(3) 0.026(3) 0.000(2) 0.007(2) -0.010(2)
C9 0.013(3) 0.023(3) 0.020(3) -0.003(2) 0.003(2) 0.001(2)
C10 0.008(2) 0.014(3) 0.021(3) 0.004(2) -0.0032(19) 0.005(2)
C11 0.012(3) 0.015(3) 0.020(3) -0.001(2) -0.003(2) 0.001(2)
C12 0.031(3) 0.026(3) 0.018(3) 0.000(2) -0.004(2) 0.009(3)
C13 0.020(3) 0.018(3) 0.022(3) -0.003(2) 0.001(2) -0.001(2)
C14 0.018(3) 0.031(3) 0.016(3) -0.001(2) 0.001(2) -0.009(2)
C15 0.017(3) 0.015(3) 0.024(3) 0.007(2) -0.008(2) -0.001(2)
C16 0.023(3) 0.019(3) 0.018(3) 0.010(2) -0.008(2) -0.006(2)
C17 0.039(4) 0.034(4) 0.027(3) -0.004(3) 0.004(3) -0.013(3)
C18 0.030(3) 0.026(3) 0.019(3) 0.004(2) -0.007(2) -0.011(3)
C19 0.048(4) 0.031(4) 0.035(4) 0.013(3) -0.028(3) -0.011(3)
C20 0.012(3) 0.019(3) 0.018(3) -0.001(2) 0.005(2) -0.002(2)
C21 0.011(3) 0.022(3) 0.018(3) 0.001(2) 0.003(2) 0.003(2)
C23 0.014(2) 0.010(3) 0.015(2) 0.005(2) -0.0005(18) -0.002(2)
C24 0.008(2) 0.017(3) 0.023(3) 0.000(2) -0.005(2) -0.002(2)
C25 0.020(3) 0.019(3) 0.017(3) 0.000(2) -0.008(2) -0.001(2)
C26 0.025(3) 0.018(3) 0.012(3) -0.002(2) 0.001(2) -0.004(2)
C27 0.018(3) 0.017(3) 0.020(3) -0.002(2) 0.004(2) -0.004(2)
C28 0.013(3) 0.016(3) 0.019(3) 0.003(2) 0.0001(19) 0.000(2)
C29 0.022(3) 0.029(3) 0.010(2) 0.001(2) 0.0075(19) 0.003(3)
C30 0.008(3) 0.037(4) 0.029(3) -0.004(3) -0.004(2) 0.004(2)
C31 0.019(3) 0.040(4) 0.043(4) -0.018(3) 0.000(3) -0.003(3)
C32 0.022(3) 0.045(4) 0.021(3) -0.005(3) 0.000(2) -0.010(3)
C33 0.019(3) 0.052(5) 0.026(3) 0.013(3) -0.011(2) 0.003(3)
C34 0.020(3) 0.033(4) 0.019(3) 0.009(2) -0.005(2) 0.004(2)
C35 0.023(3) 0.019(3) 0.047(4) -0.009(3) 0.012(3) -0.006(3)
C37 0.028(5) 0.025(5) 0.333(19) -0.065(8) 0.037(7) -0.012(4)
C38 0.124(10) 0.030(5) 0.172(12) 0.029(6) 0.102(9) 0.023(5)
C39 0.015(3) 0.024(3) 0.024(3) 0.007(2) 0.006(2) 0.008(2)
C41 0.053(5) 0.038(4) 0.030(4) -0.006(3) 0.016(3) -0.001(3)
C42 0.085(7) 0.052(6) 0.075(6) -0.015(5) 0.044(5) 0.002(5)
N1 0.004(2) 0.019(2) 0.019(2) 0.0024(18) -0.0003(16) 0.0002(16)
N3 0.016(2) 0.017(2) 0.014(2) 0.0069(18) -0.0019(17) -0.0017(18)
O36 0.026(3) 0.020(3) 0.131(5) -0.035(3) 0.004(3) -0.008(2)
O40 0.026(2) 0.030(2) 0.026(2) -0.0068(18) 0.0048(17) 0.0028(18)
O46 0.037(3) 0.022(3) 0.064(3) 0.004(2) 0.003(2) 0.010(2)
O47 0.019(2) 0.045(3) 0.040(3) 0.001(2) 0.0053(18) 0.0087(19)
P2 0.0075(6) 0.0117(7) 0.0144(6) -0.0012(5) 0.0002(5) 0.0001(5)
P22 0.0091(6) 0.0162(7) 0.0165(7) 0.0044(5) 0.0015(5) 0.0006(5)
Pd43 0.00725(17) 0.01099(19) 0.01248(17) 0.00121(17) 0.00067(12) 0.00000(15)
Cl44 0.0123(6) 0.0197(7) 0.0201(6) -0.0003(5) 0.0062(5) 0.0031(5)
Cl45 0.0158(6) 0.0122(7) 0.0258(7) 0.0015(5) -0.0008(5) -0.0019(5)
O51A 0.055(8) 0.164(17) 0.096(11) 0.006(11) -0.020(8) 0.035(9)
O51B 0.092(12) 0.071(11) 0.085(12) -0.011(9) 0.015(10) -0.004(9)
C48 0.032(4) 0.057(5) 0.044(4) 0.002(4) 0.001(3) -0.002(3)
C49 0.065(6) 0.043(5) 0.067(6) -0.013(4) 0.000(4) -0.009(4)
C50 0.047(5) 0.031(5) 0.119(9) -0.001(5) 0.010(5) 0.013(4)
C52 0.051(5) 0.053(5) 0.048(4) 0.011(4) 0.011(3) 0.004(4)

loop_
_atom_type_symbol
_atom_type_description
_atom_type_scat_dispersion_real
_atom_type_scat_dispersion_imag
_atom_type_scat_source
C C 0.0033 0.0016 'International Tables Vol C Tables 4.2.6.8 and 6.1.1.4'
H H 0.0000 0.0000 'International Tables Vol C Tables 4.2.6.8 and 6.1.1.4'
N N 0.0061 0.0033 'International Tables Vol C Tables 4.2.6.8 and 6.1.1.4'
O O 0.0106 0.0060 'International Tables Vol C Tables 4.2.6.8 and 6.1.1.4'
P P 0.1023 0.0942 'International Tables Vol C Tables 4.2.6.8 and 6.1.1.4'
Pd Pd -0.9988 1.0072 'International Tables Vol C Tables 4.2.6.8 and 6.1.1.4'
Cl Cl 0.1484 0.1585 'International Tables Vol C Tables 4.2.6.8 and 6.1.1.4'

loop_
_geom_angle_atom_site_label_1
_geom_angle_atom_site_label_2
_geom_angle_atom_site_label_3
_geom_angle
C9 C4 C5 120.7(5)
C9 C4 N1 127.1(5)
C5 C4 N1 112.2(4)
C6 C5 C4 121.2(5)
C6 C5 N3 127.3(5)
C4 C5 N3 111.5(4)
C5 C6 C7 117.7(5)
C5 C6 H6 121.1
C7 C6 H6 121.1
C8 C7 C6 121.2(5)
C8 C7 H7 117(4)
C6 C7 H7 122(4)
C7 C8 C9 120.9(5)
C7 C8 H8 120(3)
C9 C8 H8 119(3)
C4 C9 C8 118.2(5)
C4 C9 H9A 120.9
C8 C9 H9A 120.9
N1 C10 C11 117.2(4)
N1 C10 H10B 108.0
C11 C10 H10B 108.0
N1 C10 H10A 108.0
C11 C10 H10A 108.0
H10B C10 H10A 107.2
C13 C11 C12 109.1(4)
C13 C11 C10 113.4(4)
C12 C11 C10 105.5(4)
C13 C11 C14 108.5(4)
C12 C11 C14 108.5(4)
C10 C11 C14 111.7(4)
C11 C12 H12C 109.5
C11 C12 H12B 109.5
H12C C12 H12B 109.5
C11 C12 H12A 109.5
H12C C12 H12A 109.5
H12B C12 H12A 109.5
C11 C13 H13C 109.5
C11 C13 H13B 109.5
H13C C13 H13B 109.5
C11 C13 H13A 109.5
H13C C13 H13A 109.5
H13B C13 H13A 109.5
C11 C14 H14C 109.5
C11 C14 H14B 109.5
H14C C14 H14B 109.5
C11 C14 H14A 109.5
H14C C14 H14A 109.5
H14B C14 H14A 109.5
N3 C15 C16 116.9(4)
N3 C15 H15B 108.1
C16 C15 H15B 108.1
N3 C15 H15A 108.1
C16 C15 H15A 108.1
H15B C15 H15A 107.3
C17 C16 C18 109.0(5)
C17 C16 C19 110.5(5)
C18 C16 C19 108.9(4)
C17 C16 C15 111.6(4)
C18 C16 C15 111.0(4)
C19 C16 C15 105.8(5)
C16 C17 H17C 109.5
C16 C17 H17B 109.5
H17C C17 H17B 109.5
C16 C17 H17A 109.5
H17C C17 H17A 109.5
H17B C17 H17A 109.5
C16 C18 H18C 109.5
C16 C18 H18B 109.5
H18C C18 H18B 109.5
C16 C18 H18A 109.5
H18C C18 H18A 109.5
H18B C18 H18A 109.5
C16 C19 H19C 109.5
C16 C19 H19B 109.5
H19C C19 H19B 109.5
C16 C19 H19A 109.5
H19C C19 H19A 109.5
H19B C19 H19A 109.5
C35 C20 C21 111.7(4)
C35 C20 P2 111.4(4)
C21 C20 P2 111.4(4)
C35 C20 H20 113(4)
C21 C20 H20 106(4)
P2 C20 H20 103(4)
C20 C21 C39 111.8(4)
C20 C21 P22 110.1(3)
C39 C21 P22 112.5(4)
C20 C21 H21A 107.4
C39 C21 H21A 107.4
P22 C21 H21A 107.4
C24 C23 C28 119.6(4)
C24 C23 P22 119.9(4)
C28 C23 P22 120.4(4)
C25 C24 C23 119.7(5)
C25 C24 H24 120.1
C23 C24 H24 120.1
C26 C25 C24 121.0(5)
C26 C25 H25 119.5
C24 C25 H25 119.5
C25 C26 C27 119.8(5)
C25 C26 H26 122(3)
C27 C26 H26 118(3)
C26 C27 C28 120.4(5)
C26 C27 H27 114(4)
C28 C27 H27 126(4)
C27 C28 C23 119.6(5)
C27 C28 H28 126(3)
C23 C28 H28 114(3)
C30 C29 C34 119.0(5)
C30 C29 P22 117.6(4)
C34 C29 P22 123.4(5)
C29 C30 C31 120.5(6)
C29 C30 H30 115(3)
C31 C30 H30 124(3)
C32 C31 C30 120.6(6)
C32 C31 H31 119.7
C30 C31 H31 119.7
C33 C32 C31 118.9(5)
C33 C32 H32 118(3)
C31 C32 H32 122(3)
C32 C33 C34 121.6(6)
C32 C33 H33 119.2
C34 C33 H33 119.2
C29 C34 C33 119.4(6)
C29 C34 H34A 120.3
C33 C34 H34A 120.3
O46 C35 O36 124.7(6)
O46 C35 C20 123.3(5)
O36 C35 C20 112.0(5)
C38 C37 O36 112.3(8)
C38 C37 H37A 109.1
O36 C37 H37A 109.1
C38 C37 H37B 109.1
O36 C37 H37B 109.1
H37A C37 H37B 107.9
C37 C38 H38C 109.5
C37 C38 H38B 109.5
H38C C38 H38B 109.5
C37 C38 H38A 109.5
H38C C38 H38A 109.5
H38B C38 H38A 109.5
O47 C39 O40 125.4(5)
O47 C39 C21 122.0(5)
O40 C39 C21 112.3(4)
O40 C41 C42 111.0(6)
O40 C41 H41B 109.4
C42 C41 H41B 109.4
O40 C41 H41A 109.4
C42 C41 H41A 109.4
H41B C41 H41A 108.0
C41 C42 H42C 109.5
C41 C42 H42B 109.5
H42C C42 H42B 109.5
C41 C42 H42A 109.5
H42C C42 H42A 109.5
H42B C42 H42A 109.5
C4 N1 C10 120.6(4)
C4 N1 P2 110.0(3)
C10 N1 P2 124.0(3)
C5 N3 C15 122.1(4)
C5 N3 P2 111.4(3)
C15 N3 P2 126.4(3)
C35 O36 C37 113.3(6)
C39 O40 C41 116.0(5)
N3 P2 N1 94.6(2)
N3 P2 C20 106.9(2)
N1 P2 C20 108.1(2)
N3 P2 Pd43 123.87(16)
N1 P2 Pd43 116.55(16)
C20 P2 Pd43 105.74(17)
C23 P22 C29 105.8(2)
C23 P22 C21 106.2(2)
C29 P22 C21 105.6(3)
C23 P22 Pd43 114.23(16)
C29 P22 Pd43 117.19(17)
C21 P22 Pd43 107.03(16)
P2 Pd43 P22 89.60(5)
P2 Pd43 Cl44 88.04(5)
P22 Pd43 Cl44 174.26(5)
P2 Pd43 Cl45 170.56(5)
P22 Pd43 Cl45 89.95(5)
Cl44 Pd43 Cl45 93.23(5)
C50 O51A C52 100.7(9)
C50 O51B C52 104.6(11)
C49 C48 C52 104.1(6)
C49 C48 H48B 110.9
C52 C48 H48B 110.9
C49 C48 H48A 110.9
C52 C48 H48A 110.9
H48B C48 H48A 108.9
C50 C49 C48 104.4(7)
C50 C49 H49B 110.9
C48 C49 H49B 110.9
C50 C49 H49A 110.9
C48 C49 H49A 110.9
H49B C49 H49A 108.9
O51A C50 O51B 48.1(8)
O51A C50 C49 108.6(9)
O51B C50 C49 107.7(9)
O51A C50 H50A 110.0
O51B C50 H50A 65.4
C49 C50 H50A 110.0
O51A C50 H50B 110.0
O51B C50 H50B 141.4
C49 C50 H50B 110.0
H50A C50 H50B 108.4
O51B C52 C48 101.7(9)
O51B C52 O51A 44.5(8)
C48 C52 O51A 104.1(8)
O51B C52 H52B 70.9
C48 C52 H52B 110.9
O51A C52 H52B 110.9
O51B C52 H52A 144.2
C48 C52 H52A 110.9
O51A C52 H52A 110.9
H52B C52 H52A 108.9

loop_
_geom_bond_atom_site_label_1
_geom_bond_atom_site_label_2
_geom_bond_distance
C4 C9 1.377(7)
C4 C5 1.401(7)
C4 N1 1.431(6)
C5 C6 1.385(7)
C5 N3 1.418(6)
C6 C7 1.394(8)
C6 H6 0.9300
C7 C8 1.380(8)
C7 H7 0.87(6)
C8 C9 1.401(7)
C8 H8 0.94(5)
C9 H9A 0.9300
C10 N1 1.485(6)
C10 C11 1.540(7)
C10 H10B 0.9700
C10 H10A 0.9700
C11 C13 1.529(7)
C11 C12 1.532(7)
C11 C14 1.546(7)
C12 H12C 0.9600
C12 H12B 0.9600
C12 H12A 0.9600
C13 H13C 0.9600
C13 H13B 0.9600
C13 H13A 0.9600
C14 H14C 0.9600
C14 H14B 0.9600
C14 H14A 0.9600
C15 N3 1.474(6)
C15 C16 1.558(8)
C15 H15B 0.9700
C15 H15A 0.9700
C16 C17 1.519(8)
C16 C18 1.524(7)
C16 C19 1.528(7)
C17 H17C 0.9600
C17 H17B 0.9600
C17 H17A 0.9600
C18 H18C 0.9600
C18 H18B 0.9600
C18 H18A 0.9600
C19 H19C 0.9600
C19 H19B 0.9600
C19 H19A 0.9600
C20 C35 1.513(8)
C20 C21 1.530(7)
C20 P2 1.865(5)
C20 H20 0.93(7)
C21 C39 1.540(7)
C21 P22 1.849(5)
C21 H21A 0.9800
C23 C24 1.397(6)
C23 C28 1.402(7)
C23 P22 1.803(5)
C24 C25 1.381(7)
C24 H24 0.9300
C25 C26 1.381(7)
C25 H25 0.9300
C26 C27 1.385(7)
C26 H26 0.99(6)
C27 C28 1.392(7)
C27 H27 0.92(7)
C28 H28 1.00(5)
C29 C30 1.376(8)
C29 C34 1.391(7)
C29 P22 1.827(5)
C30 C31 1.391(8)
C30 H30 0.92(5)
C31 C32 1.381(9)
C31 H31 0.9300
C32 C33 1.357(9)
C32 H32 1.05(6)
C33 C34 1.397(8)
C33 H33 0.9300
C34 H34A 0.9300
C35 O46 1.212(7)
C35 O36 1.307(7)
C37 C38 1.314(12)
C37 O36 1.482(10)
C37 H37A 0.9700
C37 H37B 0.9700
C38 H38C 0.9600
C38 H38B 0.9600
C38 H38A 0.9600
C39 O47 1.207(6)
C39 O40 1.309(7)
C41 O40 1.467(7)
C41 C42 1.476(10)
C41 H41B 0.9700
C41 H41A 0.9700
C42 H42C 0.9600
C42 H42B 0.9600
C42 H42A 0.9600
N1 P2 1.680(4)
N3 P2 1.669(4)
P2 Pd43 2.2061(13)
P22 Pd43 2.2411(13)
Pd43 Cl44 2.3554(12)
Pd43 Cl45 2.3612(13)
O51A C50 1.368(18)
O51A C52 1.559(15)
O51B C50 1.422(18)
O51B C52 1.432(16)
C48 C49 1.506(10)
C48 C52 1.519(10)
C48 H48B 0.9700
C48 H48A 0.9700
C49 C50 1.455(11)
C49 H49B 0.9700
C49 H49A 0.9700
C50 H50A 0.9700
C50 H50B 0.9700
C52 H52B 0.9700
C52 H52A 0.9700
